data_4089067
loop_
_publ_author_name
'Adler, Christian'
'Frerichs, Nils'
'Schmidtmann, Marc'
'Beckhaus, R\"udiger'

_publ_section_title
;
 Zwitterionic d0Metal Complexes [(Cy2N)3M]+[(\m-Me)B(C6F5)3]&#x2212;(M =
 Ti, Zr, Hf) Derived from Tris(dicyclohexylamido)methyl Metal Precursors
;
_journal_issue 21
_journal_name_full Organometallics
_journal_page_first 3728
_journal_paper_doi 10.1021/acs.organomet.6b00688
_journal_volume 35
_journal_year 2016
_chemical_formula_structural HfCl(N(C6H11)2)3
_chemical_formula_sum 'C36 H66 Cl Hf N3'
_chemical_formula_weight 754.85
_space_group_crystal_system triclinic
_space_group_IT_number 2
_space_group_name_Hall '-P 1'
_space_group_name_H-M_alt 'P -1'
_atom_sites_solution_hydrogens difmap
_atom_sites_solution_primary direct
_atom_sites_solution_secondary difmap
_audit_creation_method SHELXL-2014/7
_cell_angle_alpha 86.2460(14)
_cell_angle_beta 83.4103(13)
_cell_angle_gamma 62.6492(13)
_cell_formula_units_Z 4
_cell_length_a 9.7839(3)
_cell_length_b 10.4952(3)
_cell_length_c 39.8958(11)
_cell_measurement_reflns_used 9856
_cell_measurement_temperature 100(2)
_cell_measurement_theta_max 29.63
_cell_measurement_theta_min 2.25
_cell_volume 3614.28(19)
_computing_cell_refinement 'Bruker SAINT V8.34A'
_computing_data_collection 'Bruker APEX2'
_computing_data_reduction 'Bruker SAINT V8.34A'
_computing_structure_refinement 'SHELXL-2014/7 (Sheldrick, 2014)'
_computing_structure_solution 'SHELXS-2013/1 (Sheldrick, 2013)'
_diffrn_ambient_temperature 100(2)
_diffrn_measured_fraction_theta_full 1.000
_diffrn_measured_fraction_theta_max 1.000
_diffrn_measurement_device_type 'Bruker APEX-II CCD'
_diffrn_measurement_method '\f and \w scans'
_diffrn_radiation_type MoK\a
_diffrn_radiation_wavelength 0.71073
_diffrn_reflns_av_R_equivalents 0.0499
_diffrn_reflns_av_unetI/netI 0.0362
_diffrn_reflns_Laue_measured_fraction_full 1.000
_diffrn_reflns_Laue_measured_fraction_max 1.000
_diffrn_reflns_limit_h_max 13
_diffrn_reflns_limit_h_min -13
_diffrn_reflns_limit_k_max 14
_diffrn_reflns_limit_k_min -14
_diffrn_reflns_limit_l_max 56
_diffrn_reflns_limit_l_min -56
_diffrn_reflns_number 127478
_diffrn_reflns_point_group_measured_fraction_full 1.000
_diffrn_reflns_point_group_measured_fraction_max 1.000
_diffrn_reflns_theta_full 25.242
_diffrn_reflns_theta_max 30.034
_diffrn_reflns_theta_min 1.542
_diffrn_source 'sealed tube'
_exptl_absorpt_coefficient_mu 2.987
_exptl_absorpt_correction_T_max 0.8995
_exptl_absorpt_correction_T_min 0.6159
_exptl_absorpt_correction_type numerical
_exptl_absorpt_process_details 'SADABS-2014/2 (Sheldrick)'
_exptl_crystal_colour colourless
_exptl_crystal_density_diffrn 1.387
_exptl_crystal_description stick
_exptl_crystal_F_000 1568
_exptl_crystal_size_max 0.160
_exptl_crystal_size_mid 0.060
_exptl_crystal_size_min 0.040
_refine_diff_density_max 2.833
_refine_diff_density_min -3.685
_refine_diff_density_rms 0.121
_refine_ls_extinction_method none
_refine_ls_goodness_of_fit_ref 1.137
_refine_ls_hydrogen_treatment constr
_refine_ls_matrix_type full
_refine_ls_number_parameters 784
_refine_ls_number_reflns 21147
_refine_ls_number_restraints 0
_refine_ls_restrained_S_all 1.137
_refine_ls_R_factor_all 0.0503
_refine_ls_R_factor_gt 0.0384
_refine_ls_shift/su_max 0.002
_refine_ls_shift/su_mean 0.000
_refine_ls_structure_factor_coef Fsqd
_refine_ls_weighting_details 'w=1/[\s^2^(Fo^2^)+(0.0200P)^2^+10.0000P] where P=(Fo^2^+2Fc^2^)/3'
_refine_ls_weighting_scheme calc
_refine_ls_wR_factor_gt 0.0737
_refine_ls_wR_factor_ref 0.0769
_reflns_Friedel_coverage 0.000
_reflns_number_gt 17910
_reflns_number_total 21147
_reflns_threshold_expression 'I > 2\s(I)'
_cod_data_source_file om6b00688_si_002.cif
_cod_data_source_block ClHf(NCy2)3_(1-Hf)
_cod_database_code 4089067
_shelx_shelxl_version_number 2014/7
_shelx_space_group_comment
;
The symmetry employed for this shelxl refinement is uniquely defined
by the following loop, which should always be used as a source of
symmetry information in preference to the above space-group names.
They are only intended as comments.
;
_shelx_estimated_absorpt_t_min 0.646
_shelx_estimated_absorpt_t_max 0.890
_exptl_absorpt_special_details
;
 numerical absorption correction followed by correction based on
 symmetry-related measurements (multi-scan)
;

loop_
_space_group_symop_operation_xyz
'x, y, z'
'-x, -y, -z'

loop_
_atom_site_label
_atom_site_type_symbol
_atom_site_fract_x
_atom_site_fract_y
_atom_site_fract_z
_atom_site_U_iso_or_equiv
_atom_site_adp_type
_atom_site_occupancy
_atom_site_site_symmetry_order
_atom_site_calc_flag
_atom_site_refinement_flags_posn
_atom_site_refinement_flags_adp
_atom_site_refinement_flags_occupancy
_atom_site_disorder_assembly
_atom_site_disorder_group
Hf1 Hf 0.38055(2) 0.35281(2) 0.13442(2) 0.01197(3) Uani 1 1 d . . . . .
Cl1 Cl 0.37417(10) 0.15479(9) 0.16709(2) 0.02023(16) Uani 1 1 d . . . . .
N1 N 0.4442(3) 0.2960(3) 0.08494(7) 0.0155(5) Uani 1 1 d . . . . .
N2 N 0.1642(3) 0.5170(3) 0.13981(7) 0.0137(5) Uani 1 1 d . . . . .
N3 N 0.5324(3) 0.3985(3) 0.15495(7) 0.0135(5) Uani 1 1 d . . . . .
C1 C 0.5391(4) 0.3253(4) 0.05715(9) 0.0181(7) Uani 1 1 d . . . . .
H1 H 0.4898 0.3353 0.0359 0.022 Uiso 1 1 calc R U . . .
C2 C 0.5366(4) 0.4691(4) 0.06327(10) 0.0242(8) Uani 1 1 d . . . . .
H2A H 0.5758 0.4648 0.0853 0.029 Uiso 1 1 calc R U . . .
H2B H 0.4285 0.5459 0.0643 0.029 Uiso 1 1 calc R U . . .
C3 C 0.6348(5) 0.5070(5) 0.03557(11) 0.0310(9) Uani 1 1 d . . . . .
H3A H 0.5872 0.5250 0.0141 0.037 Uiso 1 1 calc R U . . .
H3B H 0.6368 0.5961 0.0416 0.037 Uiso 1 1 calc R U . . .
C4 C 0.8003(5) 0.3863(5) 0.03085(10) 0.0311(9) Uani 1 1 d . . . . .
H4A H 0.8588 0.4108 0.0118 0.037 Uiso 1 1 calc R U . . .
H4B H 0.8524 0.3753 0.0515 0.037 Uiso 1 1 calc R U . . .
C5 C 0.7995(5) 0.2456(5) 0.02375(11) 0.0342(10) Uani 1 1 d . . . . .
H5A H 0.9070 0.1677 0.0216 0.041 Uiso 1 1 calc R U . . .
H5B H 0.7553 0.2544 0.0021 0.041 Uiso 1 1 calc R U . . .
C6 C 0.7048(4) 0.2070(4) 0.05199(10) 0.0244(8) Uani 1 1 d . . . . .
H6A H 0.7040 0.1169 0.0464 0.029 Uiso 1 1 calc R U . . .
H6B H 0.7541 0.1905 0.0733 0.029 Uiso 1 1 calc R U . . .
C7 C 0.3808(4) 0.1963(4) 0.07769(9) 0.0189(7) Uani 1 1 d . . . . .
H7 H 0.2910 0.2174 0.0950 0.023 Uiso 1 1 calc R U . . .
C8 C 0.4910(4) 0.0352(4) 0.08203(11) 0.0265(8) Uani 1 1 d . . . . .
H8A H 0.5782 0.0057 0.0641 0.032 Uiso 1 1 calc R U . . .
H8B H 0.5340 0.0184 0.1041 0.032 Uiso 1 1 calc R U . . .
C9 C 0.4057(5) -0.0559(5) 0.08009(12) 0.0347(10) Uani 1 1 d . . . . .
H9A H 0.4791 -0.1588 0.0824 0.042 Uiso 1 1 calc R U . . .
H9B H 0.3230 -0.0310 0.0989 0.042 Uiso 1 1 calc R U . . .
C10 C 0.3358(6) -0.0297(6) 0.04691(12) 0.0456(13) Uani 1 1 d . . . . .
H10A H 0.2756 -0.0839 0.0468 0.055 Uiso 1 1 calc R U . . .
H10B H 0.4197 -0.0656 0.0283 0.055 Uiso 1 1 calc R U . . .
C11 C 0.2304(5) 0.1294(6) 0.04090(11) 0.0408(12) Uani 1 1 d . . . . .
H11A H 0.1393 0.1623 0.0578 0.049 Uiso 1 1 calc R U . . .
H11B H 0.1932 0.1430 0.0183 0.049 Uiso 1 1 calc R U . . .
C12 C 0.3151(5) 0.2208(5) 0.04334(9) 0.0285(9) Uani 1 1 d . . . . .
H12A H 0.4003 0.1946 0.0250 0.034 Uiso 1 1 calc R U . . .
H12B H 0.2423 0.3235 0.0405 0.034 Uiso 1 1 calc R U . . .
C13 C 0.0474(4) 0.6194(4) 0.11817(8) 0.0149(6) Uani 1 1 d . . . . .
H13 H -0.0541 0.6636 0.1323 0.018 Uiso 1 1 calc R U . . .
C14 C 0.0291(5) 0.5435(4) 0.08891(11) 0.0295(9) Uani 1 1 d . . . . .
H14A H -0.0012 0.4689 0.0979 0.035 Uiso 1 1 calc R U . . .
H14B H 0.1292 0.4956 0.0750 0.035 Uiso 1 1 calc R U . . .
C15 C -0.0941(5) 0.6507(5) 0.06690(11) 0.0342(10) Uani 1 1 d . . . . .
H15A H -0.0998 0.5999 0.0475 0.041 Uiso 1 1 calc R U . . .
H15B H -0.1962 0.6906 0.0803 0.041 Uiso 1 1 calc R U . . .
C16 C -0.0590(5) 0.7711(4) 0.05415(10) 0.0308(9) Uani 1 1 d . . . . .
H16A H -0.1448 0.8413 0.0416 0.037 Uiso 1 1 calc R U . . .
H16B H 0.0362 0.7327 0.0384 0.037 Uiso 1 1 calc R U . . .
C17 C -0.0373(5) 0.8464(4) 0.08275(10) 0.0249(8) Uani 1 1 d . . . . .
H17A H -0.1368 0.8964 0.0968 0.030 Uiso 1 1 calc R U . . .
H17B H -0.0054 0.9193 0.0733 0.030 Uiso 1 1 calc R U . . .
C18 C 0.0856(4) 0.7393(4) 0.10493(10) 0.0236(8) Uani 1 1 d . . . . .
H18A H 0.1877 0.6978 0.0916 0.028 Uiso 1 1 calc R U . . .
H18B H 0.0922 0.7905 0.1242 0.028 Uiso 1 1 calc R U . . .
C19 C 0.1067(4) 0.5217(3) 0.17611(8) 0.0132(6) Uani 1 1 d . . . . .
H19 H 0.1981 0.4571 0.1884 0.016 Uiso 1 1 calc R U . . .
C20 C -0.0109(4) 0.4623(4) 0.18301(9) 0.0167(6) Uani 1 1 d . . . . .
H20A H -0.1034 0.5232 0.1711 0.020 Uiso 1 1 calc R U . . .
H20B H 0.0350 0.3642 0.1739 0.020 Uiso 1 1 calc R U . . .
C21 C -0.0593(4) 0.4577(4) 0.22063(9) 0.0235(8) Uani 1 1 d . . . . .
H21A H 0.0306 0.3874 0.2321 0.028 Uiso 1 1 calc R U . . .
H21B H -0.1405 0.4255 0.2239 0.028 Uiso 1 1 calc R U . . .
C22 C -0.1206(4) 0.6048(5) 0.23648(10) 0.0259(8) Uani 1 1 d . . . . .
H22A H -0.2181 0.6723 0.2271 0.031 Uiso 1 1 calc R U . . .
H22B H -0.1433 0.5968 0.2611 0.031 Uiso 1 1 calc R U . . .
C23 C -0.0033(4) 0.6634(4) 0.22972(9) 0.0222(7) Uani 1 1 d . . . . .
H23A H 0.0905 0.6010 0.2410 0.027 Uiso 1 1 calc R U . . .
H23B H -0.0478 0.7607 0.2392 0.027 Uiso 1 1 calc R U . . .
C24 C 0.0405(4) 0.6701(4) 0.19181(8) 0.0161(6) Uani 1 1 d . . . . .
H24A H 0.1182 0.7066 0.1880 0.019 Uiso 1 1 calc R U . . .
H24B H -0.0521 0.7376 0.1807 0.019 Uiso 1 1 calc R U . . .
C25 C 0.5308(4) 0.5137(4) 0.17459(9) 0.0164(6) Uani 1 1 d . . . . .
H25 H 0.6409 0.4880 0.1773 0.020 Uiso 1 1 calc R U . . .
C26 C 0.4640(5) 0.6565(4) 0.15538(10) 0.0253(8) Uani 1 1 d . . . . .
H26A H 0.3563 0.6831 0.1512 0.030 Uiso 1 1 calc R U . . .
H26B H 0.5249 0.6461 0.1332 0.030 Uiso 1 1 calc R U . . .
C27 C 0.4660(6) 0.7763(4) 0.17501(12) 0.0361(10) Uani 1 1 d . . . . .
H27A H 0.5745 0.7552 0.1769 0.043 Uiso 1 1 calc R U . . .
H27B H 0.4159 0.8683 0.1625 0.043 Uiso 1 1 calc R U . . .
C28 C 0.3820(5) 0.7906(5) 0.21026(12) 0.0378(11) Uani 1 1 d . . . . .
H28A H 0.3914 0.8641 0.2228 0.045 Uiso 1 1 calc R U . . .
H28B H 0.2709 0.8227 0.2084 0.045 Uiso 1 1 calc R U . . .
C29 C 0.4487(5) 0.6486(5) 0.22964(11) 0.0304(9) Uani 1 1 d . . . . .
H29A H 0.3874 0.6594 0.2518 0.037 Uiso 1 1 calc R U . . .
H29B H 0.5563 0.6224 0.2339 0.037 Uiso 1 1 calc R U . . .
C30 C 0.4470(4) 0.5288(4) 0.21005(9) 0.0222(7) Uani 1 1 d . . . . .
H30A H 0.3386 0.5496 0.2083 0.027 Uiso 1 1 calc R U . . .
H30B H 0.4973 0.4369 0.2226 0.027 Uiso 1 1 calc R U . . .
C31 C 0.6825(4) 0.2664(4) 0.15266(8) 0.0150(6) Uani 1 1 d . . . . .
H31 H 0.6696 0.1985 0.1384 0.018 Uiso 1 1 calc R U . . .
C32 C 0.7260(4) 0.1900(4) 0.18669(9) 0.0197(7) Uani 1 1 d . . . . .
H32A H 0.7406 0.2531 0.2018 0.024 Uiso 1 1 calc R U . . .
H32B H 0.6406 0.1710 0.1974 0.024 Uiso 1 1 calc R U . . .
C33 C 0.8742(5) 0.0486(4) 0.18249(10) 0.0265(8) Uani 1 1 d . . . . .
H33A H 0.8997 0.0024 0.2049 0.032 Uiso 1 1 calc R U . . .
H33B H 0.8575 -0.0168 0.1685 0.032 Uiso 1 1 calc R U . . .
C34 C 1.0084(5) 0.0725(4) 0.16583(11) 0.0300(9) Uani 1 1 d . . . . .
H34A H 1.0318 0.1302 0.1808 0.036 Uiso 1 1 calc R U . . .
H34B H 1.1015 -0.0210 0.1623 0.036 Uiso 1 1 calc R U . . .
C35 C 0.9684(4) 0.1500(4) 0.13213(10) 0.0263(8) Uani 1 1 d . . . . .
H35A H 0.9604 0.0856 0.1163 0.032 Uiso 1 1 calc R U . . .
H35B H 1.0531 0.1724 0.1226 0.032 Uiso 1 1 calc R U . . .
C36 C 0.8169(4) 0.2889(4) 0.13498(9) 0.0193(7) Uani 1 1 d . . . . .
H36A H 0.7915 0.3292 0.1121 0.023 Uiso 1 1 calc R U . . .
H36B H 0.8306 0.3595 0.1477 0.023 Uiso 1 1 calc R U . . .
Hf2 Hf 0.25766(2) 0.84536(2) 0.36722(2) 0.01590(4) Uani 1 1 d . . . . .
Cl2 Cl 0.45638(11) 0.64403(10) 0.33625(3) 0.0304(2) Uani 1 1 d . . . . .
N4 N 0.3139(3) 1.0083(3) 0.35933(7) 0.0158(5) Uani 1 1 d . . . . .
N5 N 0.0585(3) 0.8896(3) 0.34749(7) 0.0173(6) Uani 1 1 d . . . . .
N6 N 0.2503(4) 0.7924(3) 0.41720(8) 0.0215(6) Uani 1 1 d . . . . .
C37 C 0.3365(4) 1.1086(4) 0.37952(9) 0.0178(7) Uani 1 1 d . . . . .
H37 H 0.3343 1.1886 0.3642 0.021 Uiso 0.5 1 calc R U P A 1
H37A H 0.3920 1.1539 0.3646 0.021 Uiso 0.5 1 calc R U P B 2
C43 C 0.3619(4) 1.0105(4) 0.32280(8) 0.0159(6) Uani 1 1 d . . . . .
H43 H 0.3300 0.9463 0.3120 0.019 Uiso 1 1 calc R U . . .
C44 C 0.5375(4) 0.9479(4) 0.31431(9) 0.0218(7) Uani 1 1 d . . . . .
H44A H 0.5746 1.0110 0.3233 0.026 Uiso 1 1 calc R U . . .
H44B H 0.5892 0.8523 0.3253 0.026 Uiso 1 1 calc R U . . .
C45 C 0.5799(5) 0.9339(5) 0.27628(10) 0.0356(10) Uani 1 1 d . . . . .
H45A H 0.6930 0.8973 0.2714 0.043 Uiso 1 1 calc R U . . .
H45B H 0.5517 0.8635 0.2677 0.043 Uiso 1 1 calc R U . . .
C46 C 0.4977(5) 1.0767(6) 0.25805(11) 0.0407(12) Uani 1 1 d . . . . .
H46A H 0.5205 1.0618 0.2334 0.049 Uiso 1 1 calc R U . . .
H46B H 0.5372 1.1427 0.2642 0.049 Uiso 1 1 calc R U . . .
C47 C 0.3226(5) 1.1450(5) 0.26708(10) 0.0303(9) Uani 1 1 d . . . . .
H47A H 0.2739 1.2416 0.2565 0.036 Uiso 1 1 calc R U . . .
H47B H 0.2806 1.0859 0.2581 0.036 Uiso 1 1 calc R U . . .
C48 C 0.2824(4) 1.1577(4) 0.30520(9) 0.0207(7) Uani 1 1 d . . . . .
H48A H 0.1690 1.1981 0.3104 0.025 Uiso 1 1 calc R U . . .
H48B H 0.3156 1.2241 0.3139 0.025 Uiso 1 1 calc R U . . .
C49 C -0.0599(4) 1.0059(4) 0.32895(9) 0.0207(7) Uani 1 1 d . . . . .
H49 H -0.1439 0.9784 0.3270 0.025 Uiso 1 1 calc R U . . .
C50 C -0.1323(5) 1.1463(5) 0.34805(11) 0.0317(9) Uani 1 1 d . . . . .
H50A H -0.1775 1.1318 0.3706 0.038 Uiso 1 1 calc R U . . .
H50B H -0.0506 1.1737 0.3514 0.038 Uiso 1 1 calc R U . . .
C51 C -0.2570(5) 1.2673(5) 0.32970(13) 0.0419(11) Uani 1 1 d . . . . .
H51A H -0.2947 1.3572 0.3423 0.050 Uiso 1 1 calc R U . . .
H51B H -0.3451 1.2458 0.3290 0.050 Uiso 1 1 calc R U . . .
C52 C -0.1986(5) 1.2888(5) 0.29389(11) 0.0344(10) Uani 1 1 d . . . . .
H52A H -0.1209 1.3241 0.2946 0.041 Uiso 1 1 calc R U . . .
H52B H -0.2857 1.3625 0.2822 0.041 Uiso 1 1 calc R U . . .
C53 C -0.1264(5) 1.1500(5) 0.27435(11) 0.0307(9) Uani 1 1 d . . . . .
H53A H -0.0812 1.1653 0.2519 0.037 Uiso 1 1 calc R U . . .
H53B H -0.2076 1.1221 0.2709 0.037 Uiso 1 1 calc R U . . .
C54 C 0.0000(4) 1.0284(4) 0.29310(9) 0.0228(7) Uani 1 1 d . . . . .
H54A H 0.0396 0.9383 0.2804 0.027 Uiso 1 1 calc R U . . .
H54B H 0.0870 1.0513 0.2941 0.027 Uiso 1 1 calc R U . . .
C55 C 0.0456(4) 0.7539(4) 0.34985(8) 0.0197(7) Uani 1 1 d . . . . .
H55 H 0.1278 0.6866 0.3641 0.024 Uiso 1 1 calc R U . . .
C56 C 0.0764(5) 0.6793(4) 0.31600(9) 0.0227(8) Uani 1 1 d . . . . .
H56A H -0.0046 0.7404 0.3012 0.027 Uiso 1 1 calc R U . . .
H56B H 0.1774 0.6662 0.3047 0.027 Uiso 1 1 calc R U . . .
C57 C 0.0774(6) 0.5336(5) 0.32120(10) 0.0339(10) Uani 1 1 d . . . . .
H57A H 0.1623 0.4706 0.3349 0.041 Uiso 1 1 calc R U . . .
H57B H 0.0966 0.4879 0.2990 0.041 Uiso 1 1 calc R U . . .
C58 C -0.0766(7) 0.5490(6) 0.33892(12) 0.0493(14) Uani 1 1 d . . . . .
H58A H -0.0712 0.4528 0.3431 0.059 Uiso 1 1 calc R U . . .
H58B H -0.1603 0.6040 0.3242 0.059 Uiso 1 1 calc R U . . .
C59 C -0.1136(7) 0.6264(6) 0.37257(12) 0.0475(14) Uani 1 1 d . . . . .
H59A H -0.2176 0.6427 0.3827 0.057 Uiso 1 1 calc R U . . .
H59B H -0.0376 0.5649 0.3884 0.057 Uiso 1 1 calc R U . . .
C60 C -0.1093(5) 0.7694(5) 0.36783(9) 0.0278(9) Uani 1 1 d . . . . .
H60A H -0.1264 0.8129 0.3902 0.033 Uiso 1 1 calc R U . . .
H60B H -0.1944 0.8350 0.3544 0.033 Uiso 1 1 calc R U . . .
C61 C 0.1292(5) 0.8182(5) 0.44494(10) 0.0277(8) Uani 1 1 d . . . . .
H61 H 0.1706 0.8263 0.4661 0.033 Uiso 1 1 calc R U . . .
C62 C -0.0119(5) 0.9612(5) 0.43938(12) 0.0364(10) Uani 1 1 d . . . . .
H62A H 0.0197 1.0387 0.4377 0.044 Uiso 1 1 calc R U . . .
H62B H -0.0506 0.9585 0.4177 0.044 Uiso 1 1 calc R U . . .
C63 C -0.1422(6) 0.9962(7) 0.46746(13) 0.0550(16) Uani 1 1 d . . . . .
H63A H -0.1082 1.0102 0.4887 0.066 Uiso 1 1 calc R U . . .
H63B H -0.2324 1.0868 0.4618 0.066 Uiso 1 1 calc R U . . .
C64 C -0.1889(6) 0.8771(7) 0.47232(13) 0.0562(16) Uani 1 1 d . . . . .
H64A H -0.2325 0.8692 0.4518 0.067 Uiso 1 1 calc R U . . .
H64B H -0.2697 0.8996 0.4915 0.067 Uiso 1 1 calc R U . . .
C65 C -0.0492(6) 0.7347(8) 0.47923(15) 0.070(2) Uani 1 1 d . . . . .
H65A H -0.0806 0.6571 0.4815 0.084 Uiso 1 1 calc R U . . .
H65B H -0.0112 0.7403 0.5008 0.084 Uiso 1 1 calc R U . . .
C66 C 0.0810(5) 0.6992(5) 0.45076(12) 0.0383(11) Uani 1 1 d . . . . .
H66A H 0.1714 0.6089 0.4564 0.046 Uiso 1 1 calc R U . . .
H66B H 0.0461 0.6841 0.4297 0.046 Uiso 1 1 calc R U . . .
C67 C 0.4127(5) 0.6984(4) 0.42512(10) 0.0265(8) Uani 1 1 d . . . . .
H67 H 0.4794 0.7174 0.4066 0.032 Uiso 1 1 calc R U . . .
C68 C 0.4547(6) 0.7337(7) 0.45770(11) 0.0499(15) Uani 1 1 d . . . . .
H68A H 0.3969 0.7113 0.4773 0.060 Uiso 1 1 calc R U . . .
H68B H 0.4252 0.8374 0.4580 0.060 Uiso 1 1 calc R U . . .
C69 C 0.6292(7) 0.6460(10) 0.46045(13) 0.074(2) Uani 1 1 d . . . . .
H69A H 0.6855 0.6773 0.4423 0.088 Uiso 1 1 calc R U . . .
H69B H 0.6534 0.6659 0.4823 0.088 Uiso 1 1 calc R U . . .
C70 C 0.6855(7) 0.4857(10) 0.45778(18) 0.094(3) Uani 1 1 d . . . . .
H70A H 0.7996 0.4356 0.4573 0.113 Uiso 1 1 calc R U . . .
H70B H 0.6426 0.4510 0.4779 0.113 Uiso 1 1 calc R U . . .
C71 C 0.6376(6) 0.4500(6) 0.42646(17) 0.0633(19) Uani 1 1 d . . . . .
H71A H 0.6663 0.3463 0.4268 0.076 Uiso 1 1 calc R U . . .
H71B H 0.6938 0.4703 0.4063 0.076 Uiso 1 1 calc R U . . .
C72 C 0.4637(6) 0.5367(5) 0.42408(16) 0.0502(14) Uani 1 1 d . . . . .
H72A H 0.4074 0.5094 0.4431 0.060 Uiso 1 1 calc R U . . .
H72B H 0.4372 0.5140 0.4028 0.060 Uiso 1 1 calc R U . . .
C38A C 0.2122(11) 1.1739(11) 0.4080(2) 0.0278(18) Uani 0.5 1 d . . P C 1
H38A H 0.2116 1.0966 0.4236 0.033 Uiso 0.5 1 calc R U P C 1
H38B H 0.1104 1.2231 0.3988 0.033 Uiso 0.5 1 calc R U P C 1
C39A C 0.2361(14) 1.2815(12) 0.4277(3) 0.031(2) Uani 0.5 1 d . . P C 1
H39A H 0.2280 1.3632 0.4127 0.037 Uiso 0.5 1 calc R U P C 1
H39B H 0.1541 1.3194 0.4467 0.037 Uiso 0.5 1 calc R U P C 1
C40A C 0.3943(17) 1.2109(14) 0.4415(2) 0.032(2) Uani 0.5 1 d . . P C 1
H40A H 0.4098 1.2837 0.4529 0.039 Uiso 0.5 1 calc R U P C 1
H40B H 0.3986 1.1360 0.4584 0.039 Uiso 0.5 1 calc R U P C 1
C41A C 0.5213(10) 1.1443(10) 0.4134(2) 0.0255(17) Uani 0.5 1 d . . P C 1
H41A H 0.6225 1.0965 0.4229 0.031 Uiso 0.5 1 calc R U P C 1
H41B H 0.5221 1.2205 0.3975 0.031 Uiso 0.5 1 calc R U P C 1
C42A C 0.4987(11) 1.0348(9) 0.3943(2) 0.0254(17) Uani 0.5 1 d . . P C 1
H42A H 0.5046 0.9552 0.4098 0.031 Uiso 0.5 1 calc R U P C 1
H42B H 0.5821 0.9944 0.3757 0.031 Uiso 0.5 1 calc R U P C 1
C38B C 0.1777(9) 1.2289(9) 0.3939(2) 0.0220(15) Uani 0.5 1 d . . P C 2
H38C H 0.1160 1.2814 0.3750 0.026 Uiso 0.5 1 calc R U P C 2
H38D H 0.1203 1.1849 0.4081 0.026 Uiso 0.5 1 calc R U P C 2
C39B C 0.1982(12) 1.3350(10) 0.4151(3) 0.029(2) Uani 0.5 1 d . . P C 2
H39C H 0.2454 1.3869 0.4005 0.035 Uiso 0.5 1 calc R U P C 2
H39D H 0.0958 1.4064 0.4251 0.035 Uiso 0.5 1 calc R U P C 2
C40B C 0.2995(19) 1.2567(12) 0.4428(3) 0.036(2) Uani 0.5 1 d . . P C 2
H40C H 0.3173 1.3258 0.4551 0.043 Uiso 0.5 1 calc R U P C 2
H40D H 0.2453 1.2155 0.4590 0.043 Uiso 0.5 1 calc R U P C 2
C41B C 0.4523(14) 1.1387(12) 0.4297(3) 0.042(3) Uani 0.5 1 d . . P C 2
H41C H 0.5115 1.0866 0.4490 0.051 Uiso 0.5 1 calc R U P C 2
H41D H 0.5124 1.1807 0.4158 0.051 Uiso 0.5 1 calc R U P C 2
C42B C 0.4316(12) 1.0322(9) 0.4083(3) 0.033(2) Uani 0.5 1 d . . P C 2
H42C H 0.5343 0.9580 0.3993 0.039 Uiso 0.5 1 calc R U P C 2
H42D H 0.3799 0.9836 0.4228 0.039 Uiso 0.5 1 calc R U P C 2

loop_
_atom_site_aniso_label
_atom_site_aniso_U_11
_atom_site_aniso_U_22
_atom_site_aniso_U_33
_atom_site_aniso_U_23
_atom_site_aniso_U_13
_atom_site_aniso_U_12
Hf1 0.01112(6) 0.01114(6) 0.01336(6) -0.00080(5) -0.00198(5) -0.00456(5)
Cl1 0.0238(4) 0.0147(4) 0.0240(4) 0.0026(3) -0.0043(3) -0.0103(3)
N1 0.0136(13) 0.0160(14) 0.0151(13) -0.0041(11) -0.0006(10) -0.0050(11)
N2 0.0132(13) 0.0119(13) 0.0138(13) 0.0006(10) -0.0029(10) -0.0037(11)
N3 0.0135(13) 0.0104(12) 0.0175(13) -0.0019(10) -0.0013(10) -0.0059(11)
C1 0.0187(17) 0.0202(17) 0.0142(15) 0.0016(13) -0.0015(13) -0.0081(14)
C2 0.0242(19) 0.0169(17) 0.029(2) 0.0041(15) -0.0052(15) -0.0071(15)
C3 0.045(3) 0.031(2) 0.028(2) 0.0108(17) -0.0131(18) -0.026(2)
C4 0.043(2) 0.042(2) 0.0222(19) -0.0086(17) 0.0077(17) -0.033(2)
C5 0.041(2) 0.041(2) 0.032(2) -0.0157(19) 0.0184(19) -0.031(2)
C6 0.0226(18) 0.0215(18) 0.0270(19) -0.0081(15) 0.0094(15) -0.0099(15)
C7 0.0150(16) 0.0245(18) 0.0176(16) -0.0088(14) 0.0022(13) -0.0090(14)
C8 0.0230(19) 0.0228(19) 0.035(2) -0.0122(16) 0.0079(16) -0.0121(16)
C9 0.035(2) 0.034(2) 0.042(2) -0.0169(19) 0.0147(19) -0.023(2)
C10 0.062(3) 0.059(3) 0.038(3) -0.028(2) 0.016(2) -0.048(3)
C11 0.038(3) 0.080(4) 0.022(2) -0.012(2) -0.0009(18) -0.040(3)
C12 0.026(2) 0.049(3) 0.0148(17) -0.0124(17) 0.0019(14) -0.0198(19)
C13 0.0122(15) 0.0151(15) 0.0148(15) -0.0004(12) -0.0036(12) -0.0033(12)
C14 0.039(2) 0.0204(19) 0.031(2) 0.0011(16) -0.0202(18) -0.0117(17)
C15 0.042(3) 0.029(2) 0.034(2) 0.0007(18) -0.024(2) -0.014(2)
C16 0.036(2) 0.023(2) 0.0179(18) 0.0015(15) -0.0087(16) 0.0006(17)
C17 0.029(2) 0.0173(17) 0.0265(19) 0.0074(15) -0.0090(16) -0.0083(16)
C18 0.0236(18) 0.0196(18) 0.0290(19) 0.0031(15) -0.0076(15) -0.0103(15)
C19 0.0110(14) 0.0144(15) 0.0145(14) -0.0008(12) -0.0014(11) -0.0058(12)
C20 0.0134(15) 0.0183(16) 0.0203(16) -0.0019(13) -0.0012(12) -0.0087(13)
C21 0.0218(18) 0.028(2) 0.0232(18) 0.0034(15) -0.0007(14) -0.0147(16)
C22 0.0211(18) 0.038(2) 0.0201(18) -0.0057(16) 0.0050(14) -0.0156(17)
C23 0.0213(18) 0.031(2) 0.0162(16) -0.0071(14) 0.0007(13) -0.0131(16)
C24 0.0141(15) 0.0146(15) 0.0191(16) -0.0026(12) -0.0025(12) -0.0056(13)
C25 0.0160(16) 0.0153(16) 0.0205(16) -0.0019(13) -0.0042(13) -0.0085(13)
C26 0.032(2) 0.0176(18) 0.029(2) 0.0009(15) -0.0106(16) -0.0121(16)
C27 0.044(3) 0.0175(19) 0.052(3) -0.0011(18) -0.020(2) -0.0148(19)
C28 0.032(2) 0.031(2) 0.049(3) -0.021(2) -0.013(2) -0.0085(19)
C29 0.0217(19) 0.038(2) 0.030(2) -0.0185(18) -0.0013(16) -0.0107(18)
C30 0.0181(17) 0.0258(19) 0.0234(18) -0.0074(15) -0.0038(14) -0.0092(15)
C31 0.0140(15) 0.0134(15) 0.0170(15) -0.0011(12) -0.0041(12) -0.0052(12)
C32 0.0226(18) 0.0161(16) 0.0210(17) 0.0030(13) -0.0075(14) -0.0085(14)
C33 0.030(2) 0.0149(17) 0.032(2) 0.0034(15) -0.0146(17) -0.0059(15)
C34 0.0215(19) 0.025(2) 0.035(2) -0.0057(17) -0.0095(16) -0.0019(16)
C35 0.0158(17) 0.028(2) 0.031(2) -0.0097(16) -0.0032(15) -0.0055(15)
C36 0.0175(16) 0.0245(18) 0.0168(16) -0.0013(13) -0.0037(13) -0.0098(14)
Hf2 0.01795(7) 0.01534(7) 0.01681(7) -0.00238(5) -0.00047(5) -0.00962(6)
Cl2 0.0272(5) 0.0200(4) 0.0369(5) -0.0111(4) -0.0021(4) -0.0036(4)
N4 0.0171(14) 0.0175(14) 0.0155(13) -0.0036(11) 0.0013(11) -0.0103(12)
N5 0.0211(15) 0.0176(14) 0.0171(14) -0.0016(11) -0.0017(11) -0.0121(12)
N6 0.0274(16) 0.0240(16) 0.0195(15) 0.0028(12) -0.0044(12) -0.0170(14)
C37 0.0235(17) 0.0189(17) 0.0169(16) -0.0047(13) -0.0002(13) -0.0145(15)
C43 0.0134(15) 0.0214(17) 0.0154(15) -0.0033(13) 0.0001(12) -0.0099(13)
C44 0.0157(16) 0.029(2) 0.0205(17) -0.0010(15) -0.0025(13) -0.0103(15)
C45 0.0154(18) 0.062(3) 0.024(2) -0.008(2) 0.0042(15) -0.0129(19)
C46 0.029(2) 0.074(4) 0.023(2) 0.012(2) -0.0034(17) -0.029(2)
C47 0.027(2) 0.051(3) 0.0199(18) 0.0092(18) -0.0077(15) -0.023(2)
C48 0.0219(18) 0.0239(18) 0.0194(17) 0.0037(14) -0.0063(14) -0.0126(15)
C49 0.0163(16) 0.0242(18) 0.0232(18) -0.0001(14) -0.0036(14) -0.0101(15)
C50 0.030(2) 0.030(2) 0.026(2) -0.0018(17) 0.0056(17) -0.0077(18)
C51 0.032(2) 0.034(3) 0.045(3) 0.001(2) 0.002(2) -0.004(2)
C52 0.030(2) 0.026(2) 0.039(2) 0.0072(18) -0.0101(19) -0.0061(18)
C53 0.030(2) 0.036(2) 0.030(2) 0.0063(18) -0.0122(17) -0.0177(19)
C54 0.0244(19) 0.0250(19) 0.0224(18) -0.0013(15) -0.0072(14) -0.0130(16)
C55 0.0302(19) 0.0221(18) 0.0138(15) -0.0032(13) -0.0002(13) -0.0180(16)
C56 0.032(2) 0.0246(19) 0.0161(16) -0.0080(14) 0.0018(14) -0.0169(17)
C57 0.063(3) 0.029(2) 0.0220(19) -0.0063(16) 0.0014(19) -0.032(2)
C58 0.085(4) 0.057(3) 0.038(3) -0.021(2) 0.017(3) -0.062(3)
C59 0.084(4) 0.058(3) 0.032(2) -0.016(2) 0.018(2) -0.063(3)
C60 0.042(2) 0.039(2) 0.0166(17) -0.0073(16) 0.0056(16) -0.032(2)
C61 0.030(2) 0.034(2) 0.0202(18) -0.0058(16) -0.0010(15) -0.0143(18)
C62 0.035(2) 0.028(2) 0.048(3) -0.014(2) 0.001(2) -0.0154(19)
C63 0.038(3) 0.071(4) 0.039(3) -0.031(3) 0.000(2) -0.007(3)
C64 0.035(3) 0.080(4) 0.032(3) 0.017(3) 0.010(2) -0.012(3)
C65 0.031(3) 0.102(5) 0.051(3) 0.045(3) 0.004(2) -0.016(3)
C66 0.028(2) 0.038(2) 0.044(3) 0.021(2) 0.0016(19) -0.014(2)
C67 0.031(2) 0.033(2) 0.0225(18) 0.0104(16) -0.0062(15) -0.0211(18)
C68 0.039(3) 0.103(5) 0.018(2) 0.008(2) -0.0045(18) -0.042(3)
C69 0.043(3) 0.162(8) 0.021(2) 0.000(3) -0.005(2) -0.051(4)
C70 0.039(3) 0.156(8) 0.065(4) 0.071(5) -0.012(3) -0.033(4)
C71 0.032(3) 0.051(3) 0.097(5) 0.048(3) -0.008(3) -0.017(2)
C72 0.035(3) 0.036(3) 0.082(4) 0.027(3) -0.007(3) -0.021(2)
C38A 0.036(5) 0.036(5) 0.016(4) -0.005(4) 0.003(4) -0.022(4)
C39A 0.045(7) 0.031(6) 0.021(5) -0.012(4) 0.007(5) -0.021(5)
C40A 0.063(7) 0.034(6) 0.017(4) -0.002(4) 0.000(6) -0.037(6)
C41A 0.029(4) 0.037(5) 0.019(4) -0.002(3) -0.004(3) -0.022(4)
C42A 0.032(5) 0.030(4) 0.020(4) -0.003(3) -0.003(3) -0.019(4)
C38B 0.026(4) 0.018(4) 0.022(4) -0.008(3) -0.005(3) -0.009(3)
C39B 0.039(5) 0.020(5) 0.029(5) -0.007(4) -0.013(4) -0.011(4)
C40B 0.067(8) 0.024(5) 0.021(5) -0.001(4) -0.008(6) -0.024(6)
C41B 0.042(6) 0.035(6) 0.052(7) -0.011(5) -0.023(5) -0.014(5)
C42B 0.037(5) 0.022(4) 0.038(5) -0.003(4) -0.023(4) -0.009(4)

loop_
_atom_type_symbol
_atom_type_description
_atom_type_scat_dispersion_real
_atom_type_scat_dispersion_imag
_atom_type_scat_source
C C 0.0033 0.0016 'International Tables Vol C Tables 4.2.6.8 and 6.1.1.4'
H H 0.0000 0.0000 'International Tables Vol C Tables 4.2.6.8 and 6.1.1.4'
N N 0.0061 0.0033 'International Tables Vol C Tables 4.2.6.8 and 6.1.1.4'
Cl Cl 0.1484 0.1585 'International Tables Vol C Tables 4.2.6.8 and 6.1.1.4'
Hf Hf -0.5830 6.1852 'International Tables Vol C Tables 4.2.6.8 and 6.1.1.4'

loop_
_geom_angle_atom_site_label_1
_geom_angle_atom_site_label_2
_geom_angle_atom_site_label_3
_geom_angle
N2 Hf1 N3 111.42(11)
N2 Hf1 N1 110.32(11)
N3 Hf1 N1 113.08(11)
N2 Hf1 Cl1 106.74(8)
N3 Hf1 Cl1 105.63(8)
N1 Hf1 Cl1 109.34(8)
C1 N1 C7 116.8(3)
C1 N1 Hf1 135.1(2)
C7 N1 Hf1 108.0(2)
C13 N2 C19 114.0(3)
C13 N2 Hf1 138.4(2)
C19 N2 Hf1 107.25(19)
C25 N3 C31 114.0(3)
C25 N3 Hf1 138.7(2)
C31 N3 Hf1 106.72(19)
N1 C1 C6 113.9(3)
N1 C1 C2 109.0(3)
C6 C1 C2 110.6(3)
N1 C1 Hf1 26.28(14)
C6 C1 Hf1 114.5(2)
C2 C1 Hf1 85.4(2)
N1 C1 H1 107.7
C6 C1 H1 107.7
C2 C1 H1 107.7
Hf1 C1 H1 127.7
C1 C2 C3 112.4(3)
C1 C2 H2A 109.1
C3 C2 H2A 109.1
C1 C2 H2B 109.1
C3 C2 H2B 109.1
H2A C2 H2B 107.9
C4 C3 C2 111.5(3)
C4 C3 H3A 109.3
C2 C3 H3A 109.3
C4 C3 H3B 109.3
C2 C3 H3B 109.3
H3A C3 H3B 108.0
C5 C4 C3 110.2(3)
C5 C4 H4A 109.6
C3 C4 H4A 109.6
C5 C4 H4B 109.6
C3 C4 H4B 109.6
H4A C4 H4B 108.1
C4 C5 C6 111.2(3)
C4 C5 H5A 109.4
C6 C5 H5A 109.4
C4 C5 H5B 109.4
C6 C5 H5B 109.4
H5A C5 H5B 108.0
C1 C6 C5 111.7(3)
C1 C6 H6A 109.3
C5 C6 H6A 109.3
C1 C6 H6B 109.3
C5 C6 H6B 109.3
H6A C6 H6B 107.9
N1 C7 C12 115.0(3)
N1 C7 C8 115.3(3)
C12 C7 C8 108.8(3)
N1 C7 Hf1 42.38(14)
C12 C7 Hf1 141.0(3)
C8 C7 Hf1 110.1(2)
N1 C7 H7 105.6
C12 C7 H7 105.6
C8 C7 H7 105.6
Hf1 C7 H7 66.7
C9 C8 C7 110.9(3)
C9 C8 H8A 109.5
C7 C8 H8A 109.5
C9 C8 H8B 109.5
C7 C8 H8B 109.5
H8A C8 H8B 108.0
C10 C9 C8 110.6(4)
C10 C9 H9A 109.5
C8 C9 H9A 109.5
C10 C9 H9B 109.5
C8 C9 H9B 109.5
H9A C9 H9B 108.1
C9 C10 C11 111.7(3)
C9 C10 H10A 109.3
C11 C10 H10A 109.3
C9 C10 H10B 109.3
C11 C10 H10B 109.3
H10A C10 H10B 107.9
C10 C11 C12 111.6(4)
C10 C11 H11A 109.3
C12 C11 H11A 109.3
C10 C11 H11B 109.3
C12 C11 H11B 109.3
H11A C11 H11B 108.0
C7 C12 C11 110.5(3)
C7 C12 H12A 109.6
C11 C12 H12A 109.6
C7 C12 H12B 109.6
C11 C12 H12B 109.6
H12A C12 H12B 108.1
N2 C13 C18 111.7(3)
N2 C13 C14 111.4(3)
C18 C13 C14 110.2(3)
N2 C13 H13 107.8
C18 C13 H13 107.8
C14 C13 H13 107.8
C13 C14 C15 110.8(3)
C13 C14 H14A 109.5
C15 C14 H14A 109.5
C13 C14 H14B 109.5
C15 C14 H14B 109.5
H14A C14 H14B 108.1
C16 C15 C14 111.9(3)
C16 C15 H15A 109.2
C14 C15 H15A 109.2
C16 C15 H15B 109.2
C14 C15 H15B 109.2
H15A C15 H15B 107.9
C15 C16 C17 111.7(3)
C15 C16 H16A 109.3
C17 C16 H16A 109.3
C15 C16 H16B 109.3
C17 C16 H16B 109.3
H16A C16 H16B 107.9
C16 C17 C18 111.2(3)
C16 C17 H17A 109.4
C18 C17 H17A 109.4
C16 C17 H17B 109.4
C18 C17 H17B 109.4
H17A C17 H17B 108.0
C13 C18 C17 111.5(3)
C13 C18 H18A 109.3
C17 C18 H18A 109.3
C13 C18 H18B 109.3
C17 C18 H18B 109.3
H18A C18 H18B 108.0
N2 C19 C24 114.2(3)
N2 C19 C20 112.8(3)
C24 C19 C20 109.7(3)
N2 C19 Hf1 42.77(14)
C24 C19 Hf1 133.9(2)
C20 C19 Hf1 116.2(2)
N2 C19 H19 106.6
C24 C19 H19 106.6
C20 C19 H19 106.6
Hf1 C19 H19 64.7
C21 C20 C19 111.9(3)
C21 C20 H20A 109.2
C19 C20 H20A 109.2
C21 C20 H20B 109.2
C19 C20 H20B 109.2
H20A C20 H20B 107.9
C20 C21 C22 111.3(3)
C20 C21 H21A 109.4
C22 C21 H21A 109.4
C20 C21 H21B 109.4
C22 C21 H21B 109.4
H21A C21 H21B 108.0
C23 C22 C21 111.0(3)
C23 C22 H22A 109.4
C21 C22 H22A 109.4
C23 C22 H22B 109.4
C21 C22 H22B 109.4
H22A C22 H22B 108.0
C22 C23 C24 110.8(3)
C22 C23 H23A 109.5
C24 C23 H23A 109.5
C22 C23 H23B 109.5
C24 C23 H23B 109.5
H23A C23 H23B 108.1
C23 C24 C19 110.9(3)
C23 C24 H24A 109.4
C19 C24 H24A 109.5
C23 C24 H24B 109.5
C19 C24 H24B 109.5
H24A C24 H24B 108.0
N3 C25 C26 111.0(3)
N3 C25 C30 113.5(3)
C26 C25 C30 110.7(3)
N3 C25 H25 107.1
C26 C25 H25 107.1
C30 C25 H25 107.1
C25 C26 C27 111.6(3)
C25 C26 H26A 109.3
C27 C26 H26A 109.3
C25 C26 H26B 109.3
C27 C26 H26B 109.3
H26A C26 H26B 108.0
C28 C27 C26 111.4(4)
C28 C27 H27A 109.3
C26 C27 H27A 109.3
C28 C27 H27B 109.3
C26 C27 H27B 109.3
H27A C27 H27B 108.0
C29 C28 C27 111.2(4)
C29 C28 H28A 109.4
C27 C28 H28A 109.4
C29 C28 H28B 109.4
C27 C28 H28B 109.4
H28A C28 H28B 108.0
C28 C29 C30 111.3(3)
C28 C29 H29A 109.4
C30 C29 H29A 109.4
C28 C29 H29B 109.4
C30 C29 H29B 109.4
H29A C29 H29B 108.0
C29 C30 C25 111.9(3)
C29 C30 H30A 109.2
C25 C30 H30A 109.2
C29 C30 H30B 109.2
C25 C30 H30B 109.2
H30A C30 H30B 107.9
N3 C31 C36 113.9(3)
N3 C31 C32 113.5(3)
C36 C31 C32 109.9(3)
N3 C31 Hf1 43.16(13)
C36 C31 Hf1 131.3(2)
C32 C31 Hf1 118.7(2)
N3 C31 H31 106.3
C36 C31 H31 106.3
C32 C31 H31 106.3
Hf1 C31 H31 63.6
C33 C32 C31 111.3(3)
C33 C32 H32A 109.4
C31 C32 H32A 109.4
C33 C32 H32B 109.4
C31 C32 H32B 109.4
H32A C32 H32B 108.0
C34 C33 C32 111.2(3)
C34 C33 H33A 109.4
C32 C33 H33A 109.4
C34 C33 H33B 109.4
C32 C33 H33B 109.4
H33A C33 H33B 108.0
C35 C34 C33 110.2(3)
C35 C34 H34A 109.6
C33 C34 H34A 109.6
C35 C34 H34B 109.6
C33 C34 H34B 109.6
H34A C34 H34B 108.1
C34 C35 C36 112.8(3)
C34 C35 H35A 109.0
C36 C35 H35A 109.0
C34 C35 H35B 109.0
C36 C35 H35B 109.0
H35A C35 H35B 107.8
C35 C36 C31 112.5(3)
C35 C36 H36A 109.1
C31 C36 H36A 109.1
C35 C36 H36B 109.1
C31 C36 H36B 109.1
H36A C36 H36B 107.8
N4 Hf2 N5 111.84(12)
N4 Hf2 N6 110.65(12)
N5 Hf2 N6 112.14(12)
N4 Hf2 Cl2 106.80(8)
N5 Hf2 Cl2 105.70(9)
N6 Hf2 Cl2 109.44(10)
C37 N4 C43 114.6(3)
C37 N4 Hf2 138.2(2)
C43 N4 Hf2 106.7(2)
C49 N5 C55 114.5(3)
C49 N5 Hf2 139.1(2)
C55 N5 Hf2 105.9(2)
C61 N6 C67 116.4(3)
C61 N6 Hf2 136.1(3)
C67 N6 Hf2 107.4(2)
N4 C37 C38A 113.4(4)
N4 C37 C42B 111.3(4)
N4 C37 C38B 110.5(4)
C42B C37 C38B 109.0(6)
N4 C37 C42A 111.7(4)
C38A C37 C42A 108.8(5)
N4 C37 H37 107.6
C38A C37 H37 107.6
C42A C37 H37 107.6
N4 C37 H37A 108.7
C42B C37 H37A 108.7
C38B C37 H37A 108.7
N4 C43 C44 113.8(3)
N4 C43 C48 115.0(3)
C44 C43 C48 109.1(3)
N4 C43 Hf2 43.19(14)
C44 C43 Hf2 116.3(2)
C48 C43 Hf2 134.6(2)
N4 C43 H43 106.0
C44 C43 H43 106.0
C48 C43 H43 106.0
Hf2 C43 H43 63.9
C45 C44 C43 110.9(3)
C45 C44 H44A 109.5
C43 C44 H44A 109.5
C45 C44 H44B 109.5
C43 C44 H44B 109.5
H44A C44 H44B 108.0
C46 C45 C44 111.6(4)
C46 C45 H45A 109.3
C44 C45 H45A 109.3
C46 C45 H45B 109.3
C44 C45 H45B 109.3
H45A C45 H45B 108.0
C45 C46 C47 111.7(4)
C45 C46 H46A 109.3
C47 C46 H46A 109.3
C45 C46 H46B 109.3
C47 C46 H46B 109.3
H46A C46 H46B 107.9
C48 C47 C46 111.1(3)
C48 C47 H47A 109.4
C46 C47 H47A 109.4
C48 C47 H47B 109.4
C46 C47 H47B 109.4
H47A C47 H47B 108.0
C47 C48 C43 111.0(3)
C47 C48 H48A 109.4
C43 C48 H48A 109.4
C47 C48 H48B 109.4
C43 C48 H48B 109.4
H48A C48 H48B 108.0
N5 C49 C50 111.6(3)
N5 C49 C54 113.2(3)
C50 C49 C54 110.0(3)
N5 C49 H49 107.2
C50 C49 H49 107.2
C54 C49 H49 107.2
C51 C50 C49 112.5(4)
C51 C50 H50A 109.1
C49 C50 H50A 109.1
C51 C50 H50B 109.1
C49 C50 H50B 109.1
H50A C50 H50B 107.8
C50 C51 C52 112.1(4)
C50 C51 H51A 109.2
C52 C51 H51A 109.2
C50 C51 H51B 109.2
C52 C51 H51B 109.2
H51A C51 H51B 107.9
C51 C52 C53 111.2(4)
C51 C52 H52A 109.4
C53 C52 H52A 109.4
C51 C52 H52B 109.4
C53 C52 H52B 109.4
H52A C52 H52B 108.0
C52 C53 C54 111.4(3)
C52 C53 H53A 109.3
C54 C53 H53A 109.3
C52 C53 H53B 109.3
C54 C53 H53B 109.3
H53A C53 H53B 108.0
C49 C54 C53 112.0(3)
C49 C54 H54A 109.2
C53 C54 H54A 109.2
C49 C54 H54B 109.2
C53 C54 H54B 109.2
H54A C54 H54B 107.9
N5 C55 C56 114.5(3)
N5 C55 C60 113.6(3)
C56 C55 C60 109.2(3)
N5 C55 Hf2 43.71(15)
C56 C55 Hf2 118.9(2)
C60 C55 Hf2 131.9(2)
N5 C55 H55 106.3
C56 C55 H55 106.3
C60 C55 H55 106.3
Hf2 C55 H55 63.3
C57 C56 C55 110.9(3)
C57 C56 H56A 109.5
C55 C56 H56A 109.5
C57 C56 H56B 109.5
C55 C56 H56B 109.5
H56A C56 H56B 108.0
C56 C57 C58 111.1(4)
C56 C57 H57A 109.4
C58 C57 H57A 109.4
C56 C57 H57B 109.4
C58 C57 H57B 109.4
H57A C57 H57B 108.0
C57 C58 C59 110.6(4)
C57 C58 H58A 109.5
C59 C58 H58A 109.5
C57 C58 H58B 109.5
C59 C58 H58B 109.5
H58A C58 H58B 108.1
C60 C59 C58 111.4(4)
C60 C59 H59A 109.3
C58 C59 H59A 109.3
C60 C59 H59B 109.3
C58 C59 H59B 109.3
H59A C59 H59B 108.0
C59 C60 C55 112.4(4)
C59 C60 H60A 109.1
C55 C60 H60A 109.1
C59 C60 H60B 109.1
C55 C60 H60B 109.1
H60A C60 H60B 107.9
N6 C61 C66 114.4(3)
N6 C61 C62 110.1(3)
C66 C61 C62 110.0(3)
N6 C61 Hf2 25.73(16)
C66 C61 Hf2 113.7(3)
C62 C61 Hf2 87.5(2)
N6 C61 H61 107.4
C66 C61 H61 107.4
C62 C61 H61 107.4
Hf2 C61 H61 127.9
C63 C62 C61 113.1(4)
C63 C62 H62A 109.0
C61 C62 H62A 109.0
C63 C62 H62B 109.0
C61 C62 H62B 109.0
H62A C62 H62B 107.8
C64 C63 C62 111.0(4)
C64 C63 H63A 109.4
C62 C63 H63A 109.4
C64 C63 H63B 109.4
C62 C63 H63B 109.4
H63A C63 H63B 108.0
C63 C64 C65 110.3(5)
C63 C64 H64A 109.6
C65 C64 H64A 109.6
C63 C64 H64B 109.6
C65 C64 H64B 109.6
H64A C64 H64B 108.1
C64 C65 C66 111.2(4)
C64 C65 H65A 109.4
C66 C65 H65A 109.4
C64 C65 H65B 109.4
C66 C65 H65B 109.4
H65A C65 H65B 108.0
C61 C66 C65 111.9(5)
C61 C66 H66A 109.2
C65 C66 H66A 109.2
C61 C66 H66B 109.2
C65 C66 H66B 109.2
H66A C66 H66B 107.9
N6 C67 C68 114.9(4)
N6 C67 C72 115.0(3)
C68 C67 C72 109.6(4)
N6 C67 Hf2 42.73(16)
C68 C67 Hf2 138.8(3)
C72 C67 Hf2 111.6(3)
N6 C67 H67 105.4
C68 C67 H67 105.4
C72 C67 H67 105.4
Hf2 C67 H67 65.3
C67 C68 C69 110.1(4)
C67 C68 H68A 109.6
C69 C68 H68A 109.6
C67 C68 H68B 109.6
C69 C68 H68B 109.6
H68A C68 H68B 108.2
C70 C69 C68 112.8(6)
C70 C69 H69A 109.0
C68 C69 H69A 109.0
C70 C69 H69B 109.0
C68 C69 H69B 109.0
H69A C69 H69B 107.8
C71 C70 C69 111.5(5)
C71 C70 H70A 109.3
C69 C70 H70A 109.3
C71 C70 H70B 109.3
C69 C70 H70B 109.3
H70A C70 H70B 108.0
C70 C71 C72 111.6(6)
C70 C71 H71A 109.3
C72 C71 H71A 109.3
C70 C71 H71B 109.3
C72 C71 H71B 109.3
H71A C71 H71B 108.0
C71 C72 C67 111.1(4)
C71 C72 H72A 109.4
C67 C72 H72A 109.4
C71 C72 H72B 109.4
C67 C72 H72B 109.4
H72A C72 H72B 108.0
C37 C38A C39A 112.1(7)
C37 C38A H38A 109.2
C39A C38A H38A 109.2
C37 C38A H38B 109.2
C39A C38A H38B 109.2
H38A C38A H38B 107.9
C40A C39A C38A 111.0(9)
C40A C39A H39A 109.4
C38A C39A H39A 109.4
C40A C39A H39B 109.4
C38A C39A H39B 109.4
H39A C39A H39B 108.0
C41A C40A C39A 110.5(7)
C41A C40A H40A 109.5
C39A C40A H40A 109.5
C41A C40A H40B 109.5
C39A C40A H40B 109.5
H40A C40A H40B 108.1
C40A C41A C42A 111.3(7)
C40A C41A H41A 109.4
C42A C41A H41A 109.4
C40A C41A H41B 109.4
C42A C41A H41B 109.4
H41A C41A H41B 108.0
C41A C42A C37 110.1(7)
C41A C42A H42A 109.6
C37 C42A H42A 109.6
C41A C42A H42B 109.6
C37 C42A H42B 109.6
H42A C42A H42B 108.2
C39B C38B C37 111.5(6)
C39B C38B H38C 109.3
C37 C38B H38C 109.3
C39B C38B H38D 109.3
C37 C38B H38D 109.3
H38C C38B H38D 108.0
C40B C39B C38B 110.4(8)
C40B C39B H39C 109.6
C38B C39B H39C 109.6
C40B C39B H39D 109.6
C38B C39B H39D 109.6
H39C C39B H39D 108.1
C41B C40B C39B 112.6(9)
C41B C40B H40C 109.1
C39B C40B H40C 109.1
C41B C40B H40D 109.1
C39B C40B H40D 109.1
H40C C40B H40D 107.8
C40B C41B C42B 111.4(9)
C40B C41B H41C 109.3
C42B C41B H41C 109.3
C40B C41B H41D 109.3
C42B C41B H41D 109.3
H41C C41B H41D 108.0
C37 C42B C41B 111.0(7)
C37 C42B H42C 109.4
C41B C42B H42C 109.4
C37 C42B H42D 109.4
C41B C42B H42D 109.4
H42C C42B H42D 108.0

loop_
_geom_bond_atom_site_label_1
_geom_bond_atom_site_label_2
_geom_bond_distance
Hf1 N2 2.022(3)
Hf1 N3 2.023(3)
Hf1 N1 2.042(3)
Hf1 Cl1 2.4016(8)
N1 C1 1.473(4)
N1 C7 1.496(4)
N2 C13 1.477(4)
N2 C19 1.488(4)
N3 C25 1.476(4)
N3 C31 1.484(4)
C1 C6 1.523(5)
C1 C2 1.533(5)
C1 H1 1.0000
C2 C3 1.534(6)
C2 H2A 0.9900
C2 H2B 0.9900
C3 C4 1.529(6)
C3 H3A 0.9900
C3 H3B 0.9900
C4 C5 1.526(5)
C4 H4A 0.9900
C4 H4B 0.9900
C5 C6 1.529(5)
C5 H5A 0.9900
C5 H5B 0.9900
C6 H6A 0.9900
C6 H6B 0.9900
C7 C12 1.537(5)
C7 C8 1.543(5)
C7 H7 1.0000
C8 C9 1.541(5)
C8 H8A 0.9900
C8 H8B 0.9900
C9 C10 1.511(7)
C9 H9A 0.9900
C9 H9B 0.9900
C10 C11 1.527(8)
C10 H10A 0.9900
C10 H10B 0.9900
C11 C12 1.542(6)
C11 H11A 0.9900
C11 H11B 0.9900
C12 H12A 0.9900
C12 H12B 0.9900
C13 C18 1.518(5)
C13 C14 1.527(5)
C13 H13 1.0000
C14 C15 1.535(5)
C14 H14A 0.9900
C14 H14B 0.9900
C15 C16 1.499(6)
C15 H15A 0.9900
C15 H15B 0.9900
C16 C17 1.516(5)
C16 H16A 0.9900
C16 H16B 0.9900
C17 C18 1.538(5)
C17 H17A 0.9900
C17 H17B 0.9900
C18 H18A 0.9900
C18 H18B 0.9900
C19 C24 1.532(4)
C19 C20 1.534(4)
C19 H19 1.0000
C20 C21 1.526(5)
C20 H20A 0.9900
C20 H20B 0.9900
C21 C22 1.528(5)
C21 H21A 0.9900
C21 H21B 0.9900
C22 C23 1.524(5)
C22 H22A 0.9900
C22 H22B 0.9900
C23 C24 1.530(5)
C23 H23A 0.9900
C23 H23B 0.9900
C24 H24A 0.9900
C24 H24B 0.9900
C25 C26 1.525(5)
C25 C30 1.531(5)
C25 H25 1.0000
C26 C27 1.532(5)
C26 H26A 0.9900
C26 H26B 0.9900
C27 C28 1.525(7)
C27 H27A 0.9900
C27 H27B 0.9900
C28 C29 1.521(7)
C28 H28A 0.9900
C28 H28B 0.9900
C29 C30 1.531(5)
C29 H29A 0.9900
C29 H29B 0.9900
C30 H30A 0.9900
C30 H30B 0.9900
C31 C36 1.528(5)
C31 C32 1.531(5)
C31 H31 1.0000
C32 C33 1.527(5)
C32 H32A 0.9900
C32 H32B 0.9900
C33 C34 1.520(6)
C33 H33A 0.9900
C33 H33B 0.9900
C34 C35 1.519(6)
C34 H34A 0.9900
C34 H34B 0.9900
C35 C36 1.527(5)
C35 H35A 0.9900
C35 H35B 0.9900
C36 H36A 0.9900
C36 H36B 0.9900
Hf2 N4 2.020(3)
Hf2 N5 2.026(3)
Hf2 N6 2.037(3)
Hf2 Cl2 2.4056(9)
N4 C37 1.474(4)
N4 C43 1.481(4)
N5 C49 1.469(5)
N5 C55 1.482(4)
N6 C61 1.465(5)
N6 C67 1.493(5)
C37 C38A 1.503(9)
C37 C42B 1.506(9)
C37 C38B 1.558(9)
C37 C42A 1.579(9)
C37 H37 1.0000
C37 H37A 1.0000
C43 C44 1.535(5)
C43 C48 1.537(5)
C43 H43 1.0000
C44 C45 1.524(5)
C44 H44A 0.9900
C44 H44B 0.9900
C45 C46 1.519(7)
C45 H45A 0.9900
C45 H45B 0.9900
C46 C47 1.530(6)
C46 H46A 0.9900
C46 H46B 0.9900
C47 C48 1.525(5)
C47 H47A 0.9900
C47 H47B 0.9900
C48 H48A 0.9900
C48 H48B 0.9900
C49 C50 1.522(5)
C49 C54 1.528(5)
C49 H49 1.0000
C50 C51 1.516(6)
C50 H50A 0.9900
C50 H50B 0.9900
C51 C52 1.519(6)
C51 H51A 0.9900
C51 H51B 0.9900
C52 C53 1.519(6)
C52 H52A 0.9900
C52 H52B 0.9900
C53 C54 1.535(5)
C53 H53A 0.9900
C53 H53B 0.9900
C54 H54A 0.9900
C54 H54B 0.9900
C55 C56 1.535(5)
C55 C60 1.542(5)
C55 H55 1.0000
C56 C57 1.525(5)
C56 H56A 0.9900
C56 H56B 0.9900
C57 C58 1.531(7)
C57 H57A 0.9900
C57 H57B 0.9900
C58 C59 1.534(6)
C58 H58A 0.9900
C58 H58B 0.9900
C59 C60 1.520(6)
C59 H59A 0.9900
C59 H59B 0.9900
C60 H60A 0.9900
C60 H60B 0.9900
C61 C66 1.521(6)
C61 C62 1.526(6)
C61 H61 1.0000
C62 C63 1.520(7)
C62 H62A 0.9900
C62 H62B 0.9900
C63 C64 1.511(9)
C63 H63A 0.9900
C63 H63B 0.9900
C64 C65 1.528(8)
C64 H64A 0.9900
C64 H64B 0.9900
C65 C66 1.529(7)
C65 H65A 0.9900
C65 H65B 0.9900
C66 H66A 0.9900
C66 H66B 0.9900
C67 C68 1.524(6)
C67 C72 1.535(6)
C67 H67 1.0000
C68 C69 1.536(8)
C68 H68A 0.9900
C68 H68B 0.9900
C69 C70 1.518(11)
C69 H69A 0.9900
C69 H69B 0.9900
C70 C71 1.510(11)
C70 H70A 0.9900
C70 H70B 0.9900
C71 C72 1.528(7)
C71 H71A 0.9900
C71 H71B 0.9900
C72 H72A 0.9900
C72 H72B 0.9900
C38A C39A 1.534(12)
C38A H38A 0.9900
C38A H38B 0.9900
C39A C40A 1.529(16)
C39A H39A 0.9900
C39A H39B 0.9900
C40A C41A 1.510(14)
C40A H40A 0.9900
C40A H40B 0.9900
C41A C42A 1.527(11)
C41A H41A 0.9900
C41A H41B 0.9900
C42A H42A 0.9900
C42A H42B 0.9900
C38B C39B 1.537(11)
C38B H38C 0.9900
C38B H38D 0.9900
C39B C40B 1.503(14)
C39B H39C 0.9900
C39B H39D 0.9900
C40B C41B 1.498(16)
C40B H40C 0.9900
C40B H40D 0.9900
C41B C42B 1.547(13)
C41B H41C 0.9900
C41B H41D 0.9900
C42B H42C 0.9900
C42B H42D 0.9900

loop_
_geom_torsion_atom_site_label_1
_geom_torsion_atom_site_label_2
_geom_torsion_atom_site_label_3
_geom_torsion_atom_site_label_4
_geom_torsion
C7 N1 C1 C6 -79.4(4)
Hf1 N1 C1 C6 97.2(4)
C7 N1 C1 C2 156.6(3)
Hf1 N1 C1 C2 -26.9(4)
C7 N1 C1 Hf1 -176.5(5)
N1 C1 C2 C3 179.3(3)
C6 C1 C2 C3 53.3(4)
Hf1 C1 C2 C3 167.7(3)
C1 C2 C3 C4 -54.2(4)
C2 C3 C4 C5 55.4(4)
C3 C4 C5 C6 -57.0(5)
N1 C1 C6 C5 -177.9(3)
C2 C1 C6 C5 -54.7(4)
Hf1 C1 C6 C5 -149.0(3)
C4 C5 C6 C1 57.4(5)
C1 N1 C7 C12 -43.0(4)
Hf1 N1 C7 C12 139.6(3)
C1 N1 C7 C8 84.8(4)
Hf1 N1 C7 C8 -92.6(3)
C1 N1 C7 Hf1 177.4(4)
N1 C7 C8 C9 170.1(3)
C12 C7 C8 C9 -59.1(4)
Hf1 C7 C8 C9 124.3(3)
C7 C8 C9 C10 57.8(5)
C8 C9 C10 C11 -55.0(5)
C9 C10 C11 C12 54.8(5)
N1 C7 C12 C11 -171.0(3)
C8 C7 C12 C11 57.9(4)
Hf1 C7 C12 C11 -127.1(4)
C10 C11 C12 C7 -56.3(4)
C19 N2 C13 C18 110.7(3)
Hf1 N2 C13 C18 -77.3(4)
C19 N2 C13 C14 -125.6(3)
Hf1 N2 C13 C14 46.4(4)
N2 C13 C14 C15 179.3(3)
C18 C13 C14 C15 -56.2(4)
C13 C14 C15 C16 55.9(5)
C14 C15 C16 C17 -54.8(5)
C15 C16 C17 C18 54.1(5)
N2 C13 C18 C17 -179.4(3)
C14 C13 C18 C17 56.3(4)
C16 C17 C18 C13 -55.3(4)
C13 N2 C19 C24 -56.2(3)
Hf1 N2 C19 C24 129.4(2)
C13 N2 C19 C20 69.9(3)
Hf1 N2 C19 C20 -104.5(3)
C13 N2 C19 Hf1 174.4(3)
N2 C19 C20 C21 175.7(3)
C24 C19 C20 C21 -55.8(4)
Hf1 C19 C20 C21 128.6(3)
C19 C20 C21 C22 55.0(4)
C20 C21 C22 C23 -54.7(4)
C21 C22 C23 C24 56.3(4)
C22 C23 C24 C19 -58.0(4)
N2 C19 C24 C23 -175.2(3)
C20 C19 C24 C23 57.1(3)
Hf1 C19 C24 C23 -128.4(3)
C31 N3 C25 C26 131.2(3)
Hf1 N3 C25 C26 -59.5(4)
C31 N3 C25 C30 -103.3(3)
Hf1 N3 C25 C30 65.9(4)
N3 C25 C26 C27 -178.3(3)
C30 C25 C26 C27 54.7(4)
C25 C26 C27 C28 -55.4(5)
C26 C27 C28 C29 55.4(5)
C27 C28 C29 C30 -55.1(5)
C28 C29 C30 C25 55.2(4)
N3 C25 C30 C29 179.7(3)
C26 C25 C30 C29 -54.7(4)
C25 N3 C31 C36 -61.8(4)
Hf1 N3 C31 C36 125.6(2)
C25 N3 C31 C32 65.0(4)
Hf1 N3 C31 C32 -107.6(3)
C25 N3 C31 Hf1 172.6(3)
N3 C31 C32 C33 175.2(3)
C36 C31 C32 C33 -55.8(4)
Hf1 C31 C32 C33 127.2(3)
C31 C32 C33 C34 58.5(4)
C32 C33 C34 C35 -56.3(4)
C33 C34 C35 C36 53.7(4)
C34 C35 C36 C31 -53.0(4)
N3 C31 C36 C35 -178.3(3)
C32 C31 C36 C35 53.0(4)
Hf1 C31 C36 C35 -130.5(3)
C43 N4 C37 C38A 144.3(5)
Hf2 N4 C37 C38A -45.2(6)
C43 N4 C37 C42B -125.5(6)
Hf2 N4 C37 C42B 45.0(7)
C43 N4 C37 C38B 113.2(5)
Hf2 N4 C37 C38B -76.2(5)
C43 N4 C37 C42A -92.4(5)
Hf2 N4 C37 C42A 78.2(5)
C37 N4 C43 C44 69.8(4)
Hf2 N4 C43 C44 -103.7(3)
C37 N4 C43 C48 -57.2(4)
Hf2 N4 C43 C48 129.3(2)
C37 N4 C43 Hf2 173.4(3)
N4 C43 C44 C45 171.9(3)
C48 C43 C44 C45 -58.1(4)
Hf2 C43 C44 C45 124.0(3)
C43 C44 C45 C46 56.5(5)
C44 C45 C46 C47 -53.9(5)
C45 C46 C47 C48 53.9(5)
C46 C47 C48 C43 -56.5(5)
N4 C43 C48 C47 -172.3(3)
C44 C43 C48 C47 58.4(4)
Hf2 C43 C48 C47 -124.3(3)
C55 N5 C49 C50 132.7(3)
Hf2 N5 C49 C50 -57.0(5)
C55 N5 C49 C54 -102.5(3)
Hf2 N5 C49 C54 67.8(4)
N5 C49 C50 C51 -178.9(3)
C54 C49 C50 C51 54.5(5)
C49 C50 C51 C52 -54.8(5)
C50 C51 C52 C53 53.9(5)
C51 C52 C53 C54 -54.0(5)
N5 C49 C54 C53 179.7(3)
C50 C49 C54 C53 -54.7(4)
C52 C53 C54 C49 55.2(4)
C49 N5 C55 C56 66.3(4)
Hf2 N5 C55 C56 -107.0(3)
C49 N5 C55 C60 -60.0(4)
Hf2 N5 C55 C60 126.6(3)
C49 N5 C55 Hf2 173.4(3)
N5 C55 C56 C57 174.1(3)
C60 C55 C56 C57 -57.3(4)
Hf2 C55 C56 C57 125.1(3)
C55 C56 C57 C58 58.6(5)
C56 C57 C58 C59 -56.2(6)
C57 C58 C59 C60 54.2(6)
C58 C59 C60 C55 -54.9(6)
N5 C55 C60 C59 -175.0(3)
C56 C55 C60 C59 55.9(4)
Hf2 C55 C60 C59 -126.9(3)
C67 N6 C61 C66 -81.9(4)
Hf2 N6 C61 C66 94.4(4)
C67 N6 C61 C62 153.7(3)
Hf2 N6 C61 C62 -30.0(5)
C67 N6 C61 Hf2 -176.3(5)
N6 C61 C62 C63 -179.4(4)
C66 C61 C62 C63 53.7(5)
Hf2 C61 C62 C63 168.1(3)
C61 C62 C63 C64 -55.7(5)
C62 C63 C64 C65 56.2(6)
C63 C64 C65 C66 -56.9(7)
N6 C61 C66 C65 -178.2(4)
C62 C61 C66 C65 -53.7(5)
Hf2 C61 C66 C65 -149.9(3)
C64 C65 C66 C61 56.4(7)
C61 N6 C67 C68 -46.7(5)
Hf2 N6 C67 C68 136.0(3)
C61 N6 C67 C72 81.9(5)
Hf2 N6 C67 C72 -95.3(4)
C61 N6 C67 Hf2 177.3(4)
N6 C67 C68 C69 -171.5(4)
C72 C67 C68 C69 57.3(6)
Hf2 C67 C68 C69 -125.8(5)
C67 C68 C69 C70 -55.4(6)
C68 C69 C70 C71 53.0(6)
C69 C70 C71 C72 -53.0(6)
C70 C71 C72 C67 56.4(6)
N6 C67 C72 C71 170.2(4)
C68 C67 C72 C71 -58.5(6)
Hf2 C67 C72 C71 123.7(4)
N4 C37 C38A C39A -178.0(7)
C42A C37 C38A C39A 57.0(10)
C37 C38A C39A C40A -57.2(11)
C38A C39A C40A C41A 55.7(10)
C39A C40A C41A C42A -57.3(10)
C40A C41A C42A C37 58.1(10)
N4 C37 C42A C41A 176.8(5)
C38A C37 C42A C41A -57.2(8)
N4 C37 C38B C39B 179.9(6)
C42B C37 C38B C39B 57.3(9)
C37 C38B C39B C40B -55.7(12)
C38B C39B C40B C41B 54.7(13)
C39B C40B C41B C42B -55.2(13)
N4 C37 C42B C41B -179.0(8)
C38B C37 C42B C41B -56.9(10)
C40B C41B C42B C37 56.8(13)
